data_4065491
loop_
_publ_author_name
'Grubba, Rafa\/l'
'Baranowska, Katarzyna'
'Gudat, Dietrich'
'Pikies, Jerzy'

_publ_section_title
;
 Reactions of Lithiated Diphosphanes R2P--P(SiMe3)Li (R =tBu,iPr,iPr2N,
 Et2N) with [Cp2WCl2]. Syntheses and Structures of the First Terminal
 Phosphanylphosphido Complexes of Tungsten(IV)
;
_journal_issue 24
_journal_name_full Organometallics
_journal_page_first 6655
_journal_paper_doi 10.1021/om2008452
_journal_volume 30
_journal_year 2011
_chemical_compound_source 'synthesis as described'
_chemical_formula_moiety 'C18 H30 N2 P2 W'
_chemical_formula_sum 'C18 H30 N2 P2 W'
_chemical_formula_weight 520.22
_chemical_name_systematic
;
[{<i>\h</i>^5^-1-[2-bis(diethylamino)diphosphane--<i>\k</i>P]
cyclopentadienyl}-\
(<i>\h</i>^5^-cyclopentadienyl)-hydrido-tungsten(IV)]
;
_space_group_IT_number 14
_symmetry_cell_setting monoclinic
_symmetry_Int_Tables_number 14
_symmetry_space_group_name_Hall '-P 2ybc'
_symmetry_space_group_name_H-M 'P 1 21/c 1'
_atom_sites_solution_hydrogens geom
_atom_sites_solution_primary direct
_atom_sites_solution_secondary difmap
_cell_angle_alpha 90
_cell_angle_beta 97.857(5)
_cell_angle_gamma 90
_cell_formula_units_Z 4
_cell_length_a 16.3230(7)
_cell_length_b 8.6258(3)
_cell_length_c 14.0541(10)
_cell_measurement_reflns_used 3942
_cell_measurement_temperature 120(2)
_cell_measurement_theta_max 28.5498
_cell_measurement_theta_min 2.3576
_cell_measurement_wavelength 0.71073
_cell_volume 1960.23(18)
_computing_cell_refinement
;
        CrysAlisPro, Oxford Diffraction Ltd.,
        Version 1.171.33.31 (release 08-01-2009 CrysAlis171 .NET)
        (compiled Jan  8 2009,16:24:04)
;
_computing_data_collection
;
        CrysAlisPro, Oxford Diffraction Ltd.,
        Version 1.171.33.31 (release 08-01-2009 CrysAlis171 .NET)
        (compiled Jan  8 2009,16:24:04)
;
_computing_data_reduction
;
        CrysAlisPro, Oxford Diffraction Ltd.,
        Version 1.171.33.31 (release 08-01-2009 CrysAlis171 .NET)
        (compiled Jan  8 2009,16:24:04)

;
_computing_molecular_graphics 'Ortep-3 for Windows (Farrugia, 1997)'
_computing_publication_material 'WinGX publication routines (Farrugia, 1999)'
_computing_structure_refinement 'SHELXL-97 (Sheldrick, 2008)'
_computing_structure_solution 'SHELXS-97 (Sheldrick, 2008)'
_diffrn_ambient_temperature 120(2)
_diffrn_detector_area_resol_mean 8.1883
_diffrn_measured_fraction_theta_full 1
_diffrn_measured_fraction_theta_max 1
_diffrn_measurement_device_type 'Goniometer KM4/Xcalibur, detector: Sapphire2 (large Be window)'
_diffrn_measurement_method '\w scans'
_diffrn_orient_matrix_UB_11 -0.004631409
_diffrn_orient_matrix_UB_12 0.0808024009
_diffrn_orient_matrix_UB_13 -0.0079888123
_diffrn_orient_matrix_UB_21 -0.0248559486
_diffrn_orient_matrix_UB_22 0.0087554303
_diffrn_orient_matrix_UB_23 0.0347556626
_diffrn_orient_matrix_UB_31 0.0442671942
_diffrn_orient_matrix_UB_32 0.0134102952
_diffrn_orient_matrix_UB_33 0.0255954233
_diffrn_radiation_monochromator graphite
_diffrn_radiation_probe x-ray
_diffrn_radiation_type MoK\a
_diffrn_radiation_wavelength 0.71073
_diffrn_reflns_av_R_equivalents 0.0309
_diffrn_reflns_av_unetI/netI 0.0472
_diffrn_reflns_limit_h_max 19
_diffrn_reflns_limit_h_min -19
_diffrn_reflns_limit_k_max 10
_diffrn_reflns_limit_k_min -8
_diffrn_reflns_limit_l_max 17
_diffrn_reflns_limit_l_min -14
_diffrn_reflns_number 7121
_diffrn_reflns_theta_full 25.5
_diffrn_reflns_theta_max 25.5
_diffrn_reflns_theta_min 2.52
_exptl_absorpt_coefficient_mu 6.057
_exptl_absorpt_correction_T_max 0.565
_exptl_absorpt_correction_T_min 0.448
_exptl_absorpt_correction_type analytical
_exptl_absorpt_process_details
;
        CrysAlis RED, Oxford Diffraction Ltd.,
        Version 1.171.33.31 (release 08-01-2009 CrysAlis171 .NET)
        (compiled Jan  8 2009,16:24:04)
Analytical numeric absorption correction using a multifaceted crystal
                        model based on expressions derived by R.C. Clark & J.S.
        (Clark, R. C. & Reid, J. S. (1995). Acta Cryst. A51, 887-897)
;
_exptl_crystal_colour red
_exptl_crystal_density_diffrn 1.763
_exptl_crystal_density_method 'not measured'
_exptl_crystal_description prism
_exptl_crystal_F_000 1024
_exptl_crystal_size_max 0.2252
_exptl_crystal_size_mid 0.1746
_exptl_crystal_size_min 0.1346
_refine_diff_density_max 2.317
_refine_diff_density_min -0.648
_refine_diff_density_rms 0.189
_refine_ls_extinction_method none
_refine_ls_goodness_of_fit_ref 0.963
_refine_ls_hydrogen_treatment mixed
_refine_ls_matrix_type full
_refine_ls_number_parameters 216
_refine_ls_number_reflns 3646
_refine_ls_number_restraints 1
_refine_ls_restrained_S_all 0.963
_refine_ls_R_factor_all 0.0505
_refine_ls_R_factor_gt 0.0356
_refine_ls_shift/su_max 0.001
_refine_ls_shift/su_mean 0
_refine_ls_structure_factor_coef Fsqd
_refine_ls_weighting_details 'calc w=1/[\s^2^(Fo^2^)+(0.0502P)^2^+0.0000P] where P=(Fo^2^+2Fc^2^)/3'
_refine_ls_weighting_scheme calc
_refine_ls_wR_factor_gt 0.0815
_refine_ls_wR_factor_ref 0.0861
_reflns_number_gt 2806
_reflns_number_total 3646
_reflns_threshold_expression >2\s(I)
_cod_data_source_file om2008452_si_002.cif
_cod_data_source_block II
_cod_database_code 4065491

loop_
_symmetry_equiv_pos_as_xyz
'x, y, z'
'-x, y+1/2, -z+1/2'
'-x, -y, -z'
'x, -y-1/2, z-1/2'

loop_
_atom_site_label
_atom_site_type_symbol
_atom_site_fract_x
_atom_site_fract_y
_atom_site_fract_z
_atom_site_U_iso_or_equiv
_atom_site_adp_type
_atom_site_occupancy
_atom_site_symmetry_multiplicity
_atom_site_calc_flag
_atom_site_refinement_flags
C1 C 0.1160(4) 0.0796(7) 0.7325(4) 0.0272(15) Uani 1 1 d .
H1 H 0.1698 0.0585 0.7652 0.033 Uiso 1 1 calc R
C2 C 0.0767(4) 0.0026(8) 0.6503(5) 0.0295(16) Uani 1 1 d .
H2 H 0.0998 -0.0803 0.6181 0.035 Uiso 1 1 calc R
C3 C -0.0013(4) 0.0673(7) 0.6236(4) 0.0271(16) Uani 1 1 d .
H3 H -0.0406 0.0355 0.571 0.033 Uiso 1 1 calc R
C4 C -0.0118(4) 0.1896(7) 0.6890(5) 0.0241(14) Uani 1 1 d .
H4 H -0.0584 0.2559 0.6872 0.029 Uiso 1 1 calc R
C5 C 0.0608(4) 0.1937(8) 0.7575(4) 0.0244(15) Uani 1 1 d .
H5 H 0.0705 0.2617 0.811 0.029 Uiso 1 1 calc R
C6 C 0.1199(4) 0.4782(7) 0.5275(4) 0.0224(14) Uani 1 1 d .
H6 H 0.0932 0.5014 0.4648 0.027 Uiso 1 1 calc R
C7 C 0.0939(4) 0.5303(7) 0.6134(4) 0.0212(14) Uani 1 1 d .
H7 H 0.0459 0.59 0.619 0.025 Uiso 1 1 calc R
C8 C 0.1530(4) 0.4768(7) 0.6903(4) 0.0231(15) Uani 1 1 d .
H8 H 0.1515 0.4967 0.7566 0.028 Uiso 1 1 calc R
C9 C 0.2142(4) 0.3895(7) 0.6524(4) 0.0212(13) Uani 1 1 d .
H9 H 0.2612 0.3423 0.6882 0.025 Uiso 1 1 calc R
C10 C 0.1925(4) 0.3850(7) 0.5489(4) 0.0240(15) Uani 1 1 d .
C11 C 0.3669(4) 0.1394(7) 0.4008(4) 0.0270(15) Uani 1 1 d .
H11A H 0.3123 0.0962 0.3742 0.032 Uiso 1 1 calc R
H11B H 0.4098 0.0705 0.3805 0.032 Uiso 1 1 calc R
C12 C 0.3757(5) 0.2983(9) 0.3579(5) 0.0373(18) Uani 1 1 d .
H12A H 0.3336 0.3678 0.3778 0.056 Uiso 1 1 calc R
H12B H 0.3682 0.2905 0.2877 0.056 Uiso 1 1 calc R
H12C H 0.4308 0.3395 0.3806 0.056 Uiso 1 1 calc R
C13 C 0.4563(4) 0.1748(7) 0.5572(5) 0.0263(15) Uani 1 1 d .
H13A H 0.498 0.1608 0.513 0.032 Uiso 1 1 calc R
H13B H 0.4696 0.1018 0.6114 0.032 Uiso 1 1 calc R
C14 C 0.4614(4) 0.3433(8) 0.5962(5) 0.0337(17) Uani 1 1 d .
H14A H 0.4502 0.4162 0.5425 0.05 Uiso 1 1 calc R
H14B H 0.5169 0.3624 0.6306 0.05 Uiso 1 1 calc R
H14C H 0.4203 0.3576 0.6402 0.05 Uiso 1 1 calc R
C15 C 0.2932(5) -0.2027(8) 0.6395(5) 0.0304(16) Uani 1 1 d .
H15A H 0.2591 -0.2976 0.6282 0.036 Uiso 1 1 calc R
H15B H 0.2776 -0.1513 0.6974 0.036 Uiso 1 1 calc R
C16 C 0.3829(5) -0.2501(8) 0.6600(6) 0.045(2) Uani 1 1 d .
H16A H 0.4003 -0.2954 0.602 0.067 Uiso 1 1 calc R
H16B H 0.3897 -0.3269 0.7119 0.067 Uiso 1 1 calc R
H16C H 0.4169 -0.1589 0.6794 0.067 Uiso 1 1 calc R
C17 C 0.2343(4) -0.1689(8) 0.4687(4) 0.0264(15) Uani 1 1 d .
H17A H 0.217 -0.0855 0.4219 0.032 Uiso 1 1 calc R
H17B H 0.1838 -0.2243 0.4814 0.032 Uiso 1 1 calc R
C18 C 0.2880(6) -0.2797(9) 0.4241(6) 0.049(2) Uani 1 1 d .
H18A H 0.3462 -0.2559 0.4461 0.073 Uiso 1 1 calc R
H18B H 0.2771 -0.2702 0.354 0.073 Uiso 1 1 calc R
H18C H 0.2758 -0.3858 0.4429 0.073 Uiso 1 1 calc R
H1A H 0.065(5) 0.281(10) 0.558(3) 0.10(4) Uiso 1 1 d D
N1 N 0.3741(3) 0.1375(6) 0.5061(3) 0.0231(12) Uani 1 1 d .
N2 N 0.2724(3) -0.0986(6) 0.5573(3) 0.0253(12) Uani 1 1 d .
P1 P 0.19007(10) 0.1979(2) 0.49002(11) 0.0207(4) Uani 1 1 d .
P2 P 0.30047(11) 0.09012(18) 0.57378(11) 0.0208(4) Uani 1 1 d .
W1 W 0.096029(15) 0.26281(3) 0.615468(16) 0.01793(10) Uani 1 1 d D

loop_
_atom_site_aniso_label
_atom_site_aniso_U_11
_atom_site_aniso_U_22
_atom_site_aniso_U_33
_atom_site_aniso_U_23
_atom_site_aniso_U_13
_atom_site_aniso_U_12
C1 0.025(4) 0.029(4) 0.027(4) 0.007(3) 0.004(3) -0.001(3)
C2 0.034(4) 0.024(4) 0.031(4) 0.014(3) 0.007(3) -0.002(3)
C3 0.037(4) 0.026(4) 0.020(3) 0.001(3) 0.008(3) -0.011(3)
C4 0.014(3) 0.020(3) 0.038(4) 0.003(3) 0.005(3) 0.001(3)
C5 0.032(4) 0.021(3) 0.020(3) 0.004(3) 0.005(3) -0.004(3)
C6 0.022(4) 0.017(3) 0.027(3) 0.005(3) -0.001(3) -0.003(3)
C7 0.018(3) 0.015(3) 0.030(3) 0.001(3) 0.001(3) 0.000(3)
C8 0.032(4) 0.011(3) 0.026(3) -0.005(2) 0.004(3) -0.008(3)
C9 0.019(3) 0.016(3) 0.028(3) 0.003(3) -0.001(3) -0.003(3)
C10 0.021(4) 0.017(3) 0.033(4) 0.006(3) 0.001(3) -0.003(3)
C11 0.022(4) 0.026(4) 0.034(4) -0.004(3) 0.007(3) 0.002(3)
C12 0.045(5) 0.039(4) 0.026(4) 0.006(3) 0.001(3) -0.011(4)
C13 0.018(4) 0.024(4) 0.037(4) -0.003(3) 0.002(3) -0.004(3)
C14 0.027(4) 0.028(4) 0.045(4) -0.010(3) 0.005(3) -0.007(3)
C15 0.039(4) 0.025(3) 0.027(3) 0.008(3) 0.002(3) -0.003(3)
C16 0.048(5) 0.038(5) 0.044(4) 0.017(3) -0.009(4) 0.012(4)
C17 0.026(4) 0.024(4) 0.029(4) -0.005(3) 0.001(3) -0.004(3)
C18 0.064(6) 0.045(5) 0.038(4) -0.006(4) 0.011(4) -0.005(5)
N1 0.021(3) 0.025(3) 0.022(3) 0.002(2) -0.003(2) -0.005(2)
N2 0.028(3) 0.023(3) 0.023(3) 0.002(2) -0.001(2) -0.001(3)
P1 0.0174(8) 0.0234(8) 0.0203(8) -0.0001(7) -0.0013(7) 0.0006(7)
P2 0.0197(9) 0.0189(8) 0.0229(8) -0.0009(6) -0.0006(7) 0.0005(7)
W1 0.01572(15) 0.01889(15) 0.01851(15) 0.00047(10) -0.00011(10) -0.00127(12)

loop_
_atom_type_symbol
_atom_type_description
_atom_type_scat_dispersion_real
_atom_type_scat_dispersion_imag
_atom_type_scat_source
C C 0.0033 0.0016 'International Tables Vol C Tables 4.2.6.8 and 6.1.1.4'
H H 0 0 'International Tables Vol C Tables 4.2.6.8 and 6.1.1.4'
N N 0.0061 0.0033 'International Tables Vol C Tables 4.2.6.8 and 6.1.1.4'
P P 0.1023 0.0942 'International Tables Vol C Tables 4.2.6.8 and 6.1.1.4'
W W -0.849 6.8722 'International Tables Vol C Tables 4.2.6.8 and 6.1.1.4'

loop_
_geom_angle_atom_site_label_1
_geom_angle_atom_site_label_2
_geom_angle_atom_site_label_3
_geom_angle
C2 C1 C5 107.4(6)
C2 C1 W1 74.3(3)
C5 C1 W1 70.2(3)
C2 C1 H1 126.3
C5 C1 H1 126.3
W1 C1 H1 120.9
C3 C2 C1 109.1(6)
C3 C2 W1 72.7(4)
C1 C2 W1 70.0(4)
C3 C2 H2 125.4
C1 C2 H2 125.4
W1 C2 H2 123.5
C2 C3 C4 108.0(6)
C2 C3 W1 72.5(4)
C4 C3 W1 68.8(4)
C2 C3 H3 126
C4 C3 H3 126
W1 C3 H3 124.3
C5 C4 C3 107.0(6)
C5 C4 W1 70.8(4)
C3 C4 W1 75.0(4)
C5 C4 H4 126.5
C3 C4 H4 126.5
W1 C4 H4 119.6
C1 C5 C4 108.4(6)
C1 C5 W1 73.3(4)
C4 C5 W1 72.2(3)
C1 C5 H5 125.8
C4 C5 H5 125.8
W1 C5 H5 120.5
C7 C6 C10 109.7(5)
C7 C6 W1 72.7(3)
C10 C6 W1 68.2(3)
C7 C6 H6 125.1
C10 C6 H6 125.1
W1 C6 H6 125.5
C6 C7 C8 107.2(6)
C6 C7 W1 71.7(3)
C8 C7 W1 70.1(3)
C6 C7 H7 126.4
C8 C7 H7 126.4
W1 C7 H7 123.5
C9 C8 C7 109.1(5)
C9 C8 W1 69.9(3)
C7 C8 W1 73.6(3)
C9 C8 H8 125.5
C7 C8 H8 125.5
W1 C8 H8 122.6
C8 C9 C10 107.7(5)
C8 C9 W1 73.3(4)
C10 C9 W1 70.5(3)
C8 C9 H9 126.1
C10 C9 H9 126.1
W1 C9 H9 121.8
C6 C10 C9 106.2(6)
C6 C10 P1 116.1(5)
C9 C10 P1 118.0(4)
C6 C10 W1 74.9(4)
C9 C10 W1 71.3(4)
P1 C10 W1 78.2(2)
N1 C11 C12 114.3(5)
N1 C11 H11A 108.7
C12 C11 H11A 108.7
N1 C11 H11B 108.7
C12 C11 H11B 108.7
H11A C11 H11B 107.6
C11 C12 H12A 109.5
C11 C12 H12B 109.5
H12A C12 H12B 109.5
C11 C12 H12C 109.5
H12A C12 H12C 109.5
H12B C12 H12C 109.5
N1 C13 C14 112.3(5)
N1 C13 H13A 109.1
C14 C13 H13A 109.1
N1 C13 H13B 109.1
C14 C13 H13B 109.1
H13A C13 H13B 107.9
C13 C14 H14A 109.5
C13 C14 H14B 109.5
H14A C14 H14B 109.5
C13 C14 H14C 109.5
H14A C14 H14C 109.5
H14B C14 H14C 109.5
N2 C15 C16 115.5(6)
N2 C15 H15A 108.4
C16 C15 H15A 108.4
N2 C15 H15B 108.4
C16 C15 H15B 108.4
H15A C15 H15B 107.5
C15 C16 H16A 109.5
C15 C16 H16B 109.5
H16A C16 H16B 109.5
C15 C16 H16C 109.5
H16A C16 H16C 109.5
H16B C16 H16C 109.5
N2 C17 C18 115.0(6)
N2 C17 H17A 108.5
C18 C17 H17A 108.5
N2 C17 H17B 108.5
C18 C17 H17B 108.5
H17A C17 H17B 107.5
C17 C18 H18A 109.5
C17 C18 H18B 109.5
H18A C18 H18B 109.5
C17 C18 H18C 109.5
H18A C18 H18C 109.5
H18B C18 H18C 109.5
C13 N1 C11 115.7(5)
C13 N1 P2 116.9(4)
C11 N1 P2 127.3(4)
C17 N2 C15 116.6(5)
C17 N2 P2 126.6(4)
C15 N2 P2 116.8(4)
C10 P1 P2 99.5(2)
C10 P1 W1 57.8(2)
P2 P1 W1 104.30(7)
N1 P2 N2 110.9(3)
N1 P2 P1 100.95(19)
N2 P2 P1 98.33(19)
C10 W1 C9 38.3(2)
C10 W1 C5 142.4(2)
C9 W1 C5 104.2(2)
C10 W1 C4 167.8(2)
C9 W1 C4 137.9(2)
C5 W1 C4 37.0(2)
C10 W1 C8 62.3(2)
C9 W1 C8 36.8(2)
C5 W1 C8 86.7(2)
C4 W1 C8 108.2(2)
C10 W1 C1 126.8(2)
C9 W1 C1 98.0(2)
C5 W1 C1 36.5(2)
C4 W1 C1 61.1(2)
C8 W1 C1 102.8(2)
C10 W1 C6 37.0(2)
C9 W1 C6 61.3(2)
C5 W1 C6 141.4(2)
C4 W1 C6 132.5(2)
C8 W1 C6 60.0(2)
C1 W1 C6 159.3(2)
C10 W1 C7 61.8(2)
C9 W1 C7 61.4(2)
C5 W1 C7 105.8(2)
C4 W1 C7 106.0(2)
C8 W1 C7 36.3(2)
C1 W1 C7 134.8(2)
C6 W1 C7 35.6(2)
C10 W1 C2 132.4(2)
C9 W1 C2 124.4(2)
C5 W1 C2 59.7(2)
C4 W1 C2 59.7(2)
C8 W1 C2 138.5(2)
C1 W1 C2 35.7(2)
C6 W1 C2 158.7(2)
C7 W1 C2 164.7(3)
C10 W1 C3 153.8(2)
C9 W1 C3 157.4(2)
C5 W1 C3 60.2(2)
C4 W1 C3 36.2(2)
C8 W1 C3 143.9(2)
C1 W1 C3 59.5(2)
C6 W1 C3 141.2(2)
C7 W1 C3 135.6(2)
C2 W1 C3 34.8(2)
C10 W1 P1 44.00(17)
C9 W1 P1 71.54(17)
C5 W1 P1 144.24(18)
C4 W1 P1 146.89(17)
C8 W1 P1 104.64(17)
C1 W1 P1 107.88(18)
C6 W1 P1 69.09(17)
C7 W1 P1 102.71(16)
C2 W1 P1 92.58(18)
C3 W1 P1 110.70(16)
C10 W1 H1A 83(6)
C9 W1 H1A 119(6)
C5 W1 H1A 132(6)
C4 W1 H1A 95(6)
C8 W1 H1A 114(6)
C1 W1 H1A 141(6)
C6 W1 H1A 59(6)
C7 W1 H1A 79(6)
C2 W1 H1A 106(6)
C3 W1 H1A 83(6)
P1 W1 H1A 75(6)

loop_
_geom_bond_atom_site_label_1
_geom_bond_atom_site_label_2
_geom_bond_distance
C1 C2 1.409(9)
C1 C5 1.411(9)
C1 W1 2.272(6)
C1 H1 0.95
C2 C3 1.395(9)
C2 W1 2.328(6)
C2 H2 0.95
C3 C4 1.424(9)
C3 W1 2.330(6)
C3 H3 0.95
C4 C5 1.422(9)
C4 W1 2.249(6)
C4 H4 0.95
C5 W1 2.232(6)
C5 H5 0.95
C6 C7 1.407(8)
C6 C10 1.429(9)
C6 W1 2.294(6)
C6 H6 0.95
C7 C8 1.423(8)
C7 W1 2.308(6)
C7 H7 0.95
C8 C9 1.414(9)
C8 W1 2.261(6)
C8 H8 0.95
C9 C10 1.449(8)
C9 W1 2.216(6)
C9 H9 0.95
C10 P1 1.811(6)
C10 W1 2.206(6)
C11 N1 1.469(7)
C11 C12 1.512(9)
C11 H11A 0.99
C11 H11B 0.99
C12 H12A 0.98
C12 H12B 0.98
C12 H12C 0.98
C13 N1 1.467(8)
C13 C14 1.551(9)
C13 H13A 0.99
C13 H13B 0.99
C14 H14A 0.98
C14 H14B 0.98
C14 H14C 0.98
C15 N2 1.466(8)
C15 C16 1.510(10)
C15 H15A 0.99
C15 H15B 0.99
C16 H16A 0.98
C16 H16B 0.98
C16 H16C 0.98
C17 N2 1.446(7)
C17 C18 1.491(10)
C17 H17A 0.99
C17 H17B 0.99
C18 H18A 0.98
C18 H18B 0.98
C18 H18C 0.98
N1 P2 1.682(6)
N2 P2 1.698(5)
P1 P2 2.218(2)
P1 W1 2.5530(17)
W1 H1A 0.900(3)
